data_4118924
loop_
_publ_author_name
'Oleg Chepelin'
'Jakub Ujma'
'Xiaohua Wu'
'Alexandra M. Z. Slawin'
'Mateusz B. Pitak'
'Simon J. Coles'
'Julien Michel'
'Anita C. Jones'
'Perdita E. Barran'
'Paul J. Lusby'

_publ_contact_author_address
;EaStChem School of Chemistry, The University of Edinburgh,
The Kings Buildings, West Mains Road, Edinburgh, EH9 3JJ, UK.
;
_publ_contact_author_email ebrechin@staffmail.ed.ac.uk
_publ_contact_author_name 'Euan K Brechin'
_publ_contact_author_phone '+44 (0)131-650-7545'
_publ_section_title
;
 Luminescent, Enantiopure, Phenylatopyridine Iridium-Based Coordination
 Capsules
;
_journal_name_full 'Journal of the American Chemical Society'
_journal_page_first 19334
_journal_page_last 19337
_journal_paper_doi 10.1021/ja309031h
_journal_volume 134
_journal_year 2012
_chemical_absolute_configuration ad
_chemical_formula_moiety 'C44 H32 Cl2 Ir2 N4'
_chemical_formula_sum 'C44 H32 Cl2 Ir2 N4'
_chemical_formula_weight 1072.11
_space_group_IT_number 19
_symmetry_cell_setting orthorhombic
_symmetry_Int_Tables_number 19
_symmetry_space_group_name_Hall 'P 2ac 2ab'
_symmetry_space_group_name_H-M 'P 21 21 21'
_atom_sites_solution_hydrogens geom
_atom_sites_solution_primary direct
_atom_sites_solution_secondary difmap
_cell_angle_alpha 90.0000
_cell_angle_beta 90.0000
_cell_angle_gamma 90.0000
_cell_formula_units_Z 4
_cell_length_a 10.0039(19)
_cell_length_b 12.557(3)
_cell_length_c 29.038(6)
_cell_measurement_reflns_used 11259
_cell_measurement_temperature 93
_cell_measurement_theta_max 25.35
_cell_measurement_theta_min 2.15
_cell_volume 3647.7(13)
_computing_cell_refinement 'CrystalClear-SM Expert 2.0 rc13'
_computing_data_collection 'CrystalClear-SM Expert 2.0 rc13 (Rigaku, 2009)'
_computing_data_reduction 'CrystalClear-SM Expert 2.0 rc13'
_computing_molecular_graphics 'CrystalStructure 4.0'
_computing_publication_material 'CrystalStructure 4.0 (Rigaku, 2010)'
_computing_structure_refinement 'SHELXL97 (Sheldrick, 2008)'
_computing_structure_solution 'SIR2004 (Burla, et al., 2005)'
_diffrn_ambient_temperature 93
_diffrn_detector_area_resol_mean 29.257
_diffrn_measured_fraction_theta_full 0.998
_diffrn_measured_fraction_theta_max 0.998
_diffrn_measurement_device_type 'Rigaku Saturn70'
_diffrn_measurement_method \w
_diffrn_radiation_type 'Mo K\a'
_diffrn_radiation_wavelength 0.71075
_diffrn_reflns_av_R_equivalents 0.0457
_diffrn_reflns_limit_h_max 12
_diffrn_reflns_limit_h_min -10
_diffrn_reflns_limit_k_max 15
_diffrn_reflns_limit_k_min -15
_diffrn_reflns_limit_l_max 34
_diffrn_reflns_limit_l_min -31
_diffrn_reflns_number 36825
_diffrn_reflns_theta_full 25.35
_diffrn_reflns_theta_max 25.35
_diffrn_standards_number 0
_exptl_absorpt_coefficient_mu 7.494
_exptl_absorpt_correction_T_max 0.861
_exptl_absorpt_correction_T_min 0.656
_exptl_absorpt_correction_type multi-scan
_exptl_absorpt_process_details 'REQAB (Rigaku, 1998)'
_exptl_crystal_colour yellow
_exptl_crystal_density_diffrn 1.952
_exptl_crystal_description prism
_exptl_crystal_F_000 2048.00
_exptl_crystal_size_max 0.060
_exptl_crystal_size_mid 0.060
_exptl_crystal_size_min 0.020
_refine_diff_density_max 0.650
_refine_diff_density_min -0.540
_refine_ls_abs_structure_details 'Flack, H. D. (1983), Acta Cryst. A39, 876-881.  2902 Friedel Pairs'
_refine_ls_abs_structure_Flack 0.023(8)
_refine_ls_extinction_method none
_refine_ls_goodness_of_fit_ref 0.939
_refine_ls_hydrogen_treatment constr
_refine_ls_number_parameters 469
_refine_ls_number_reflns 6664
_refine_ls_number_restraints 0
_refine_ls_R_factor_gt 0.0255
_refine_ls_shift/su_max 0.004
_refine_ls_structure_factor_coef Fsqd
_refine_ls_weighting_details 'w = 1/[\s^2^(Fo^2^)+(0.0230P)^2^+9.9796P] where P=(Fo^2^+2Fc^2^)/3'
_refine_ls_weighting_scheme calc
_refine_ls_wR_factor_ref 0.0537
_reflns_number_gt 6568
_reflns_number_total 6664
_reflns_threshold_expression F^2^>2.0\s(F^2^)
_cod_data_source_file ja309031h_si_002.cif
_cod_data_source_block delta-[(Ir(ppy)2Cl)2]
_cod_original_cell_volume 3647.7(12)
_cod_database_code 4118924

loop_
_symmetry_equiv_pos_site_id
_symmetry_equiv_pos_as_xyz
1 +X,+Y,+Z
2 1/2+X,1/2-Y,-Z
3 -X,1/2+Y,1/2-Z
4 1/2-X,-Y,1/2+Z

loop_
_atom_site_label
_atom_site_type_symbol
_atom_site_fract_x
_atom_site_fract_y
_atom_site_fract_z
_atom_site_U_iso_or_equiv
_atom_site_adp_type
_atom_site_occupancy
_atom_site_symmetry_multiplicity
_atom_site_calc_flag
_atom_site_refinement_flags
Ir1 Ir 0.74366(2) 0.080878(17) 0.671702(7) 0.02215(6) Uani 1.0 4 d .
Ir2 Ir 0.97235(2) 0.012883(16) 0.570386(8) 0.02238(6) Uani 1.0 4 d .
Cl1 Cl 0.97713(13) 0.01142(11) 0.65770(4) 0.0237(3) Uani 1.0 4 d .
Cl2 Cl 0.73404(14) 0.07239(12) 0.58472(4) 0.0254(3) Uani 1.0 4 d .
N1 N 0.6648(5) -0.0698(4) 0.67719(16) 0.0269(12) Uani 1.0 4 d .
N21 N 0.8091(6) 0.2363(4) 0.6725(2) 0.0338(13) Uani 1.0 4 d .
N41 N 0.9250(5) -0.1467(4) 0.56700(18) 0.0270(12) Uani 1.0 4 d .
N61 N 1.0348(5) 0.1673(4) 0.56477(18) 0.0273(11) Uani 1.0 4 d .
C2 C 0.5293(7) -0.0737(5) 0.68600(19) 0.0310(15) Uani 1.0 4 d .
C3 C 0.4652(9) -0.1702(6) 0.6918(3) 0.0433(18) Uani 1.0 4 d .
C4 C 0.5387(9) -0.2645(6) 0.6896(3) 0.0452(19) Uani 1.0 4 d .
C5 C 0.6730(9) -0.2602(6) 0.6803(3) 0.044(2) Uani 1.0 4 d .
C6 C 0.7320(8) -0.1612(5) 0.6744(2) 0.0348(15) Uani 1.0 4 d .
C7 C 0.4664(7) 0.0315(6) 0.6884(2) 0.0326(15) Uani 1.0 4 d .
C8 C 0.5514(8) 0.1196(5) 0.6823(2) 0.0320(16) Uani 1.0 4 d .
C9 C 0.4956(7) 0.2209(6) 0.6858(2) 0.0345(17) Uani 1.0 4 d .
C10 C 0.3602(8) 0.2329(7) 0.6944(3) 0.0419(18) Uani 1.0 4 d .
C11 C 0.2785(8) 0.1472(7) 0.6998(3) 0.046(2) Uani 1.0 4 d .
C12 C 0.3284(7) 0.0462(7) 0.6970(3) 0.0439(19) Uani 1.0 4 d .
C22 C 0.8551(7) 0.2712(6) 0.7145(3) 0.0384(18) Uani 1.0 4 d .
C23 C 0.9000(8) 0.3757(7) 0.7190(4) 0.059(3) Uani 1.0 4 d .
C24 C 0.8930(9) 0.4452(7) 0.6833(4) 0.066(3) Uani 1.0 4 d .
C25 C 0.8396(8) 0.4103(7) 0.6422(4) 0.058(3) Uani 1.0 4 d .
C26 C 0.7990(8) 0.3042(6) 0.6371(3) 0.049(2) Uani 1.0 4 d .
C27 C 0.8417(7) 0.1936(6) 0.7512(3) 0.0356(17) Uani 1.0 4 d .
C28 C 0.7780(6) 0.0985(5) 0.7387(2) 0.0278(14) Uani 1.0 4 d .
C29 C 0.7444(8) 0.0269(6) 0.77384(19) 0.0389(15) Uani 1.0 4 d .
C30 C 0.7779(8) 0.0503(7) 0.8197(3) 0.052(3) Uani 1.0 4 d .
C31 C 0.8435(8) 0.1420(8) 0.8310(3) 0.056(3) Uani 1.0 4 d .
C32 C 0.8761(8) 0.2158(8) 0.7970(3) 0.058(3) Uani 1.0 4 d .
C42 C 1.0311(8) -0.2124(5) 0.5621(2) 0.0289(14) Uani 1.0 4 d .
C43 C 1.0111(8) -0.3198(5) 0.5518(2) 0.0343(17) Uani 1.0 4 d .
C44 C 0.8850(8) -0.3592(6) 0.5480(3) 0.0421(19) Uani 1.0 4 d .
C45 C 0.7769(8) -0.2926(6) 0.5534(2) 0.0383(18) Uani 1.0 4 d .
C46 C 0.8017(7) -0.1863(5) 0.5625(3) 0.0309(16) Uani 1.0 4 d .
C47 C 1.1617(6) -0.1591(5) 0.5657(3) 0.0275(14) Uani 1.0 4 d .
C48 C 1.1563(6) -0.0462(5) 0.5678(3) 0.0288(14) Uani 1.0 4 d .
C49 C 1.2780(6) 0.0079(6) 0.5695(3) 0.0364(15) Uani 1.0 4 d .
C50 C 1.3977(7) -0.0469(6) 0.5720(3) 0.0441(18) Uani 1.0 4 d .
C51 C 1.4019(7) -0.1571(7) 0.5723(3) 0.0419(18) Uani 1.0 4 d .
C52 C 1.2835(7) -0.2128(6) 0.5687(3) 0.0365(16) Uani 1.0 4 d .
C62 C 1.0373(7) 0.2071(5) 0.5214(3) 0.0304(15) Uani 1.0 4 d .
C63 C 1.0846(8) 0.3109(6) 0.5141(3) 0.0448(19) Uani 1.0 4 d .
C64 C 1.1326(9) 0.3691(6) 0.5498(3) 0.054(3) Uani 1.0 4 d .
C65 C 1.1327(8) 0.3266(6) 0.5937(3) 0.049(2) Uani 1.0 4 d .
C66 C 1.0809(7) 0.2271(6) 0.5995(3) 0.0376(17) Uani 1.0 4 d .
C67 C 0.9987(6) 0.1318(5) 0.4862(3) 0.0302(15) Uani 1.0 4 d .
C68 C 0.9696(6) 0.0278(5) 0.5018(2) 0.0265(13) Uani 1.0 4 d .
C69 C 0.9458(6) -0.0511(5) 0.4692(2) 0.0313(15) Uani 1.0 4 d .
C70 C 0.9508(7) -0.0279(6) 0.4216(2) 0.0342(15) Uani 1.0 4 d .
C71 C 0.9779(8) 0.0756(6) 0.4073(3) 0.0419(17) Uani 1.0 4 d .
C72 C 0.9993(7) 0.1548(6) 0.4384(3) 0.0417(18) Uani 1.0 4 d .
H3 H 0.3716 -0.1723 0.6973 0.0520 Uiso 1.0 4 calc R
H4 H 0.4961 -0.3311 0.6946 0.0542 Uiso 1.0 4 calc R
H5 H 0.7244 -0.3235 0.6779 0.0524 Uiso 1.0 4 calc R
H6 H 0.8252 -0.1583 0.6681 0.0418 Uiso 1.0 4 calc R
H9 H 0.5505 0.2820 0.6822 0.0414 Uiso 1.0 4 calc R
H10 H 0.3236 0.3025 0.6966 0.0503 Uiso 1.0 4 calc R
H11 H 0.1860 0.1578 0.7056 0.0557 Uiso 1.0 4 calc R
H12 H 0.2711 -0.0135 0.7008 0.0527 Uiso 1.0 4 calc R
H23 H 0.9361 0.3987 0.7476 0.0706 Uiso 1.0 4 calc R
H24 H 0.9242 0.5163 0.6865 0.0798 Uiso 1.0 4 calc R
H25 H 0.8302 0.4585 0.6172 0.0700 Uiso 1.0 4 calc R
H26 H 0.7643 0.2803 0.6085 0.0585 Uiso 1.0 4 calc R
H29 H 0.6989 -0.0375 0.7667 0.0467 Uiso 1.0 4 calc R
H30 H 0.7544 0.0013 0.8433 0.0626 Uiso 1.0 4 calc R
H31 H 0.8670 0.1555 0.8622 0.0678 Uiso 1.0 4 calc R
H32 H 0.9208 0.2801 0.8047 0.0692 Uiso 1.0 4 calc R
H43 H 1.0858 -0.3654 0.5474 0.0412 Uiso 1.0 4 calc R
H44 H 0.8716 -0.4326 0.5416 0.0506 Uiso 1.0 4 calc R
H45 H 0.6881 -0.3187 0.5510 0.0460 Uiso 1.0 4 calc R
H46 H 0.7278 -0.1394 0.5657 0.0371 Uiso 1.0 4 calc R
H49 H 1.2787 0.0836 0.5690 0.0437 Uiso 1.0 4 calc R
H50 H 1.4790 -0.0080 0.5736 0.0529 Uiso 1.0 4 calc R
H51 H 1.4847 -0.1936 0.5750 0.0502 Uiso 1.0 4 calc R
H52 H 1.2849 -0.2885 0.5682 0.0438 Uiso 1.0 4 calc R
H63 H 1.0829 0.3406 0.4840 0.0538 Uiso 1.0 4 calc R
H64 H 1.1660 0.4389 0.5446 0.0644 Uiso 1.0 4 calc R
H65 H 1.1678 0.3655 0.6190 0.0589 Uiso 1.0 4 calc R
H66 H 1.0774 0.1986 0.6298 0.0451 Uiso 1.0 4 calc R
H69 H 0.9260 -0.1215 0.4790 0.0375 Uiso 1.0 4 calc R
H70 H 0.9358 -0.0825 0.3995 0.0411 Uiso 1.0 4 calc R
H71 H 0.9816 0.0913 0.3753 0.0503 Uiso 1.0 4 calc R
H72 H 1.0146 0.2255 0.4281 0.0501 Uiso 1.0 4 calc R

loop_
_atom_site_aniso_label
_atom_site_aniso_U_11
_atom_site_aniso_U_22
_atom_site_aniso_U_33
_atom_site_aniso_U_12
_atom_site_aniso_U_13
_atom_site_aniso_U_23
Ir1 0.02160(12) 0.02245(11) 0.02239(11) -0.00170(10) -0.00082(11) 0.00341(9)
Ir2 0.01975(11) 0.02400(11) 0.02338(11) -0.00350(9) 0.00026(10) 0.00177(10)
Cl1 0.0200(7) 0.0311(7) 0.0199(7) -0.0004(7) -0.0014(6) 0.0004(6)
Cl2 0.0183(7) 0.0382(8) 0.0198(7) -0.0002(8) -0.0001(6) 0.0067(6)
N1 0.026(3) 0.033(3) 0.022(3) -0.006(3) 0.001(3) 0.003(3)
N21 0.027(3) 0.023(3) 0.051(4) 0.001(3) 0.008(3) 0.002(3)
N41 0.030(3) 0.028(3) 0.022(3) -0.007(3) -0.002(3) 0.002(3)
N61 0.023(3) 0.029(3) 0.030(3) -0.005(3) 0.003(3) 0.001(3)
C2 0.038(4) 0.037(4) 0.018(3) -0.014(4) -0.001(3) -0.001(3)
C3 0.040(5) 0.052(5) 0.038(4) -0.021(4) 0.007(4) -0.004(4)
C4 0.066(6) 0.037(4) 0.033(4) -0.017(4) 0.006(4) 0.006(3)
C5 0.073(6) 0.028(4) 0.030(5) -0.003(4) -0.000(4) 0.003(3)
C6 0.047(5) 0.032(4) 0.026(4) -0.000(3) 0.003(4) 0.001(3)
C7 0.030(4) 0.044(4) 0.024(4) -0.003(4) -0.006(3) -0.004(3)
C8 0.042(5) 0.037(4) 0.017(4) -0.002(4) -0.000(3) 0.002(3)
C9 0.034(5) 0.039(4) 0.031(4) 0.008(3) -0.009(3) 0.003(3)
C10 0.036(5) 0.052(5) 0.037(4) 0.019(4) -0.002(4) -0.006(4)
C11 0.029(5) 0.072(6) 0.038(5) 0.012(4) -0.002(4) -0.005(4)
C12 0.027(4) 0.062(5) 0.043(5) -0.010(4) 0.002(4) 0.001(4)
C22 0.018(4) 0.028(4) 0.069(6) -0.006(3) 0.007(4) -0.014(4)
C23 0.035(5) 0.044(5) 0.098(7) -0.008(4) 0.003(5) -0.025(5)
C24 0.044(5) 0.031(5) 0.124(9) -0.006(4) 0.026(6) -0.007(5)
C25 0.050(5) 0.037(5) 0.088(7) 0.005(4) 0.030(5) 0.022(5)
C26 0.044(5) 0.037(4) 0.065(6) 0.000(4) 0.009(4) 0.018(4)
C27 0.019(4) 0.038(4) 0.050(5) 0.006(3) -0.001(3) -0.014(4)
C28 0.020(4) 0.029(3) 0.034(4) 0.007(3) -0.003(3) 0.000(3)
C29 0.044(4) 0.046(4) 0.027(4) 0.013(4) -0.002(4) 0.007(3)
C30 0.053(5) 0.072(6) 0.032(4) 0.035(5) -0.007(4) 0.004(4)
C31 0.056(6) 0.077(6) 0.036(5) 0.037(5) -0.014(5) -0.022(5)
C32 0.033(5) 0.076(6) 0.064(6) 0.021(5) -0.021(5) -0.041(5)
C42 0.042(4) 0.024(3) 0.021(4) -0.001(3) 0.005(4) 0.003(3)
C43 0.048(5) 0.026(4) 0.029(4) 0.003(4) 0.001(4) 0.002(3)
C44 0.066(6) 0.030(4) 0.030(4) -0.019(4) 0.001(4) 0.001(3)
C45 0.045(5) 0.038(4) 0.031(4) -0.020(4) -0.000(4) 0.001(3)
C46 0.036(4) 0.032(4) 0.024(4) -0.010(3) 0.004(3) 0.004(3)
C47 0.029(4) 0.040(4) 0.014(3) -0.002(3) 0.001(3) 0.003(3)
C48 0.029(4) 0.039(4) 0.018(3) -0.001(3) -0.000(3) -0.001(3)
C49 0.023(4) 0.044(4) 0.042(4) -0.005(3) 0.006(3) 0.002(4)
C50 0.016(4) 0.070(5) 0.046(5) -0.004(4) 0.002(4) -0.005(4)
C51 0.035(4) 0.066(5) 0.024(4) 0.015(4) -0.001(4) 0.004(4)
C52 0.035(5) 0.043(4) 0.032(4) 0.014(3) 0.005(4) 0.000(4)
C62 0.023(4) 0.024(3) 0.044(4) -0.001(3) 0.007(4) 0.002(3)
C63 0.045(5) 0.041(5) 0.048(5) -0.011(4) 0.019(4) 0.010(4)
C64 0.058(6) 0.023(4) 0.080(7) -0.013(4) 0.018(5) -0.002(4)
C65 0.039(5) 0.043(5) 0.065(6) -0.021(4) 0.008(4) -0.016(4)
C66 0.038(4) 0.037(4) 0.038(4) -0.019(3) 0.004(4) -0.008(3)
C67 0.022(4) 0.036(4) 0.033(4) -0.004(3) 0.003(3) 0.008(3)
C68 0.014(3) 0.031(3) 0.035(4) -0.005(3) 0.003(3) 0.001(3)
C69 0.028(4) 0.035(4) 0.031(4) -0.007(3) -0.004(3) 0.007(3)
C70 0.029(4) 0.045(4) 0.029(4) 0.002(3) -0.001(3) 0.000(3)
C71 0.043(4) 0.058(5) 0.025(4) -0.010(4) -0.001(4) 0.013(4)
C72 0.038(5) 0.043(4) 0.044(5) -0.008(3) 0.003(4) 0.018(4)

loop_
_atom_type_symbol
_atom_type_description
_atom_type_scat_dispersion_real
_atom_type_scat_dispersion_imag
_atom_type_scat_source
C C 0.0033 0.0016
;
International Tables for Crystallography
(1992, Vol. C, Tables 4.2.6.8 and 6.1.1.4)
;
H H 0.0000 0.0000
;
International Tables for Crystallography
(1992, Vol. C, Table 6.1.1.4)
;
Cl Cl 0.1484 0.1585
;
International Tables for Crystallography
(1992, Vol. C, Tables 4.2.6.8 and 6.1.1.4)
;
Ir Ir -1.4442 7.9887
;
International Tables for Crystallography
(1992, Vol. C, Tables 4.2.6.8 and 6.1.1.4)
;
N N 0.0061 0.0033
;
International Tables for Crystallography
(1992, Vol. C, Tables 4.2.6.8 and 6.1.1.4)
;

loop_
_geom_angle_atom_site_label_1
_geom_angle_atom_site_label_2
_geom_angle_atom_site_label_3
_geom_angle
_geom_angle_publ_flag
Cl1 Ir1 Cl2 81.95(5) yes
Cl1 Ir1 N1 92.84(15) yes
Cl1 Ir1 N21 92.02(15) yes
Cl1 Ir1 C8 173.79(19) yes
Cl1 Ir1 C28 92.07(17) yes
Cl2 Ir1 N1 91.38(14) yes
Cl2 Ir1 N21 93.61(18) yes
Cl2 Ir1 C8 97.30(17) yes
Cl2 Ir1 C28 171.24(17) yes
N1 Ir1 N21 173.5(2) yes
N1 Ir1 C8 81.0(3) yes
N1 Ir1 C28 95.3(2) yes
N21 Ir1 C8 94.2(3) yes
N21 Ir1 C28 80.1(3) yes
C8 Ir1 C28 89.3(3) yes
Cl1 Ir2 Cl2 81.70(4) yes
Cl1 Ir2 N41 92.58(15) yes
Cl1 Ir2 N61 94.64(15) yes
Cl1 Ir2 C48 91.04(19) yes
Cl1 Ir2 C68 175.04(17) yes
Cl2 Ir2 N41 94.50(14) yes
Cl2 Ir2 N61 91.20(15) yes
Cl2 Ir2 C48 171.45(19) yes
Cl2 Ir2 C68 97.06(17) yes
N41 Ir2 N61 171.4(2) yes
N41 Ir2 C48 81.2(3) yes
N41 Ir2 C68 92.3(3) yes
N61 Ir2 C48 93.9(3) yes
N61 Ir2 C68 80.6(3) yes
C48 Ir2 C68 90.6(3) yes
Ir1 Cl1 Ir2 98.10(5) yes
Ir1 Cl2 Ir2 98.09(5) yes
Ir1 N1 C2 115.1(4) yes
Ir1 N1 C6 126.5(5) yes
C2 N1 C6 118.4(6) yes
Ir1 N21 C22 114.7(5) yes
Ir1 N21 C26 124.9(5) yes
C22 N21 C26 120.2(6) yes
Ir2 N41 C42 114.7(4) yes
Ir2 N41 C46 125.3(4) yes
C42 N41 C46 119.2(6) yes
Ir2 N61 C62 115.4(4) yes
Ir2 N61 C66 125.2(5) yes
C62 N61 C66 119.1(6) yes
N1 C2 C3 120.7(7) yes
N1 C2 C7 113.5(6) yes
C3 C2 C7 125.8(7) yes
C2 C3 C4 119.6(8) yes
C3 C4 C5 119.5(7) yes
C4 C5 C6 118.5(7) yes
N1 C6 C5 123.4(7) yes
C2 C7 C8 116.3(6) yes
C2 C7 C12 123.0(7) yes
C8 C7 C12 120.6(7) yes
Ir1 C8 C7 114.1(5) yes
Ir1 C8 C9 128.1(6) yes
C7 C8 C9 117.8(7) yes
C8 C9 C10 120.3(7) yes
C9 C10 C11 121.5(7) yes
C10 C11 C12 120.6(7) yes
C7 C12 C11 119.2(7) yes
N21 C22 C23 119.5(7) yes
N21 C22 C27 114.0(6) yes
C23 C22 C27 126.4(8) yes
C22 C23 C24 121.1(9) yes
C23 C24 C25 118.5(8) yes
C24 C25 C26 120.3(8) yes
N21 C26 C25 120.3(8) yes
C22 C27 C28 115.2(6) yes
C22 C27 C32 122.7(7) yes
C28 C27 C32 121.7(7) yes
Ir1 C28 C27 115.2(5) yes
Ir1 C28 C29 126.8(5) yes
C27 C28 C29 117.9(6) yes
C28 C29 C30 119.9(7) yes
C29 C30 C31 121.3(7) yes
C30 C31 C32 120.2(8) yes
C27 C32 C31 118.9(8) yes
N41 C42 C43 119.9(7) yes
N41 C42 C47 114.4(5) yes
C43 C42 C47 125.6(7) yes
C42 C43 C44 120.2(7) yes
C43 C44 C45 119.8(7) yes
C44 C45 C46 117.9(7) yes
N41 C46 C45 122.9(6) yes
C42 C47 C48 115.0(6) yes
C42 C47 C52 124.0(6) yes
C48 C47 C52 120.9(6) yes
Ir2 C48 C47 114.2(5) yes
Ir2 C48 C49 128.7(5) yes
C47 C48 C49 117.0(6) yes
C48 C49 C50 121.0(7) yes
C49 C50 C51 121.7(7) yes
C50 C51 C52 118.7(7) yes
C47 C52 C51 120.6(7) yes
N61 C62 C63 119.3(6) yes
N61 C62 C67 114.3(5) yes
C63 C62 C67 126.2(6) yes
C62 C63 C64 120.3(7) yes
C63 C64 C65 119.9(7) yes
C64 C65 C66 117.8(8) yes
N61 C66 C65 123.5(7) yes
C62 C67 C68 115.6(6) yes
C62 C67 C72 123.9(6) yes
C68 C67 C72 120.2(6) yes
Ir2 C68 C67 113.8(5) yes
Ir2 C68 C69 127.8(5) yes
C67 C68 C69 118.4(6) yes
C68 C69 C70 120.8(6) yes
C69 C70 C71 119.4(6) yes
C70 C71 C72 121.0(6) yes
C67 C72 C71 120.0(7) yes
C2 C3 H3 120.197 no
C4 C3 H3 120.198 no
C3 C4 H4 120.275 no
C5 C4 H4 120.272 no
C4 C5 H5 120.774 no
C6 C5 H5 120.767 no
N1 C6 H6 118.321 no
C5 C6 H6 118.321 no
C8 C9 H9 119.857 no
C10 C9 H9 119.860 no
C9 C10 H10 119.243 no
C11 C10 H10 119.249 no
C10 C11 H11 119.709 no
C12 C11 H11 119.715 no
C7 C12 H12 120.409 no
C11 C12 H12 120.401 no
C22 C23 H23 119.435 no
C24 C23 H23 119.451 no
C23 C24 H24 120.749 no
C25 C24 H24 120.760 no
C24 C25 H25 119.841 no
C26 C25 H25 119.845 no
N21 C26 H26 119.859 no
C25 C26 H26 119.847 no
C28 C29 H29 120.050 no
C30 C29 H29 120.034 no
C29 C30 H30 119.345 no
C31 C30 H30 119.345 no
C30 C31 H31 119.909 no
C32 C31 H31 119.906 no
C27 C32 H32 120.559 no
C31 C32 H32 120.569 no
C42 C43 H43 119.896 no
C44 C43 H43 119.905 no
C43 C44 H44 120.081 no
C45 C44 H44 120.081 no
C44 C45 H45 121.047 no
C46 C45 H45 121.041 no
N41 C46 H46 118.564 no
C45 C46 H46 118.555 no
C48 C49 H49 119.517 no
C50 C49 H49 119.517 no
C49 C50 H50 119.174 no
C51 C50 H50 119.173 no
C50 C51 H51 120.643 no
C52 C51 H51 120.647 no
C47 C52 H52 119.704 no
C51 C52 H52 119.711 no
C62 C63 H63 119.860 no
C64 C63 H63 119.868 no
C63 C64 H64 120.062 no
C65 C64 H64 120.075 no
C64 C65 H65 121.088 no
C66 C65 H65 121.080 no
N61 C66 H66 118.246 no
C65 C66 H66 118.255 no
C68 C69 H69 119.579 no
C70 C69 H69 119.585 no
C69 C70 H70 120.320 no
C71 C70 H70 120.307 no
C70 C71 H71 119.482 no
C72 C71 H71 119.474 no
C67 C72 H72 119.981 no
C71 C72 H72 119.976 no

loop_
_geom_bond_atom_site_label_1
_geom_bond_atom_site_label_2
_geom_bond_distance
_geom_bond_publ_flag
Ir1 Cl1 2.5261(14) yes
Ir1 Cl2 2.5298(13) yes
Ir1 N1 2.056(6) yes
Ir1 N21 2.059(5) yes
Ir1 C8 2.007(8) yes
Ir1 C28 1.988(6) yes
Ir2 Cl1 2.5359(13) yes
Ir2 Cl2 2.5328(15) yes
Ir2 N41 2.062(5) yes
Ir2 N61 2.044(5) yes
Ir2 C48 1.986(6) yes
Ir2 C68 2.002(6) yes
N1 C2 1.380(9) yes
N1 C6 1.332(9) yes
N21 C22 1.376(10) yes
N21 C26 1.337(10) yes
N41 C42 1.351(9) yes
N41 C46 1.337(8) yes
N61 C62 1.354(9) yes
N61 C66 1.338(9) yes
C2 C3 1.381(10) yes
C2 C7 1.465(10) yes
C3 C4 1.395(11) yes
C4 C5 1.372(13) yes
C5 C6 1.387(10) yes
C7 C8 1.407(10) yes
C7 C12 1.416(10) yes
C8 C9 1.393(10) yes
C9 C10 1.385(10) yes
C10 C11 1.359(11) yes
C11 C12 1.366(12) yes
C22 C23 1.392(11) yes
C22 C27 1.450(10) yes
C23 C24 1.358(14) yes
C24 C25 1.379(14) yes
C25 C26 1.401(11) yes
C27 C28 1.402(9) yes
C27 C32 1.403(11) yes
C28 C29 1.401(9) yes
C29 C30 1.404(9) yes
C30 C31 1.367(12) yes
C31 C32 1.393(13) yes
C42 C43 1.396(9) yes
C42 C47 1.471(10) yes
C43 C44 1.359(11) yes
C44 C45 1.377(11) yes
C45 C46 1.383(9) yes
C47 C48 1.420(9) yes
C47 C52 1.396(9) yes
C48 C49 1.395(9) yes
C49 C50 1.383(9) yes
C50 C51 1.384(11) yes
C51 C52 1.380(10) yes
C62 C63 1.403(10) yes
C62 C67 1.447(9) yes
C63 C64 1.355(12) yes
C64 C65 1.382(13) yes
C65 C66 1.364(10) yes
C67 C68 1.412(9) yes
C67 C72 1.415(10) yes
C68 C69 1.390(9) yes
C69 C70 1.414(9) yes
C70 C71 1.391(10) yes
C71 C72 1.360(10) yes
C3 H3 0.950 no
C4 H4 0.950 no
C5 H5 0.950 no
C6 H6 0.950 no
C9 H9 0.950 no
C10 H10 0.950 no
C11 H11 0.950 no
C12 H12 0.950 no
C23 H23 0.950 no
C24 H24 0.950 no
C25 H25 0.950 no
C26 H26 0.950 no
C29 H29 0.950 no
C30 H30 0.950 no
C31 H31 0.950 no
C32 H32 0.950 no
C43 H43 0.950 no
C44 H44 0.950 no
C45 H45 0.950 no
C46 H46 0.950 no
C49 H49 0.950 no
C50 H50 0.950 no
C51 H51 0.950 no
C52 H52 0.950 no
C63 H63 0.950 no
C64 H64 0.950 no
C65 H65 0.950 no
C66 H66 0.950 no
C69 H69 0.950 no
C70 H70 0.950 no
C71 H71 0.950 no
C72 H72 0.950 no

loop_
_geom_contact_atom_site_label_1
_geom_contact_atom_site_label_2
_geom_contact_distance
_geom_contact_publ_flag
_geom_contact_site_symmetry_2
Cl1 C6 3.308(7) no .
Cl1 C66 3.357(7) no .
Cl2 C26 3.349(8) no .
Cl2 C46 3.380(7) no .
N1 C4 2.775(10) no .
N1 C29 3.160(8) no .
N21 C9 3.166(9) no .
N21 C24 2.772(10) no .
N21 C66 3.450(9) no .
N41 C44 2.755(9) no .
N41 C69 3.091(8) no .
N61 C26 3.596(10) no .
N61 C49 3.154(8) no .
N61 C64 2.750(9) no .
C2 C5 2.752(10) no .
C2 C29 3.568(9) no .
C3 C6 2.719(12) no .
C3 C12 3.046(11) no .
C6 C46 3.338(9) no .
C7 C10 2.749(11) no .
C7 C28 3.544(9) no .
C8 C11 2.799(11) no .
C8 C29 3.485(9) no .
C9 C12 2.778(10) no .
C9 C26 3.508(11) no .
C9 C28 3.565(9) no .
C22 C25 2.736(12) no .
C23 C26 2.735(13) no .
C23 C32 3.035(13) no .
C25 C65 3.419(12) no .
C25 C66 3.559(11) no .
C26 C65 3.580(11) no .
C26 C66 3.176(11) no .
C27 C30 2.758(10) no .
C28 C31 2.813(11) no .
C29 C32 2.797(12) no .
C42 C45 2.747(11) no .
C42 C68 3.541(8) no .
C42 C69 3.479(9) no .
C43 C46 2.701(10) no .
C43 C52 3.077(10) no .
C46 C69 3.508(9) no .
C47 C50 2.755(10) no .
C47 C68 3.556(9) no .
C48 C51 2.827(10) no .
C48 C69 3.554(9) no .
C49 C52 2.773(10) no .
C49 C66 3.495(10) no .
C62 C65 2.751(11) no .
C63 C66 2.694(11) no .
C63 C72 3.066(11) no .
C66 C67 3.597(10) no .
C67 C70 2.786(9) no .
C68 C71 2.808(9) no .
C69 C72 2.786(10) no .
Cl2 C63 3.552(8) no 2_456
C2 C50 3.578(10) no 1_455
C3 C51 3.532(10) no 1_455
C4 C10 3.516(10) no 3_646
C7 C50 3.585(10) no 1_455
C10 C4 3.516(10) no 3_656
C24 C30 3.548(12) no 3_756
C30 C24 3.548(12) no 3_746
C44 C51 3.503(10) no 2_446
C45 C52 3.546(10) no 2_446
C50 C2 3.578(10) no 1_655
C50 C7 3.585(10) no 1_655
C51 C3 3.532(10) no 1_655
C51 C44 3.503(10) no 2_546
C52 C45 3.546(10) no 2_546
C52 C69 3.555(10) no 2_546
C63 Cl2 3.552(8) no 2_556
C69 C52 3.555(10) no 2_446
Ir1 H6 3.1143 no .
Ir1 H9 3.1950 no .
Ir1 H26 3.1114 no .
Ir1 H29 3.1638 no .
Ir2 H46 3.1079 no .
Ir2 H49 3.1912 no .
Ir2 H66 3.0847 no .
Ir2 H69 3.1772 no .
Cl1 H6 2.6358 no .
Cl1 H66 2.6810 no .
Cl2 H26 2.7173 no .
Cl2 H46 2.7164 no .
N1 H3 3.2561 no .
N1 H5 3.2418 no .
N1 H29 2.6513 no .
N1 H46 3.4111 no .
N21 H9 2.6645 no .
N21 H23 3.2452 no .
N21 H25 3.2263 no .
N21 H66 2.9946 no .
N41 H6 3.1051 no .
N41 H43 3.2326 no .
N41 H45 3.2404 no .
N41 H69 2.5735 no .
N61 H26 3.3088 no .
N61 H49 2.6599 no .
N61 H63 3.2350 no .
N61 H65 3.2319 no .
C2 H4 3.2587 no .
C2 H6 3.1868 no .
C2 H12 2.7262 no .
C2 H29 2.9275 no .
C3 H5 3.2551 no .
C3 H12 2.7769 no .
C4 H6 3.2215 no .
C5 H3 3.2484 no .
C6 H4 3.2354 no .
C6 H29 3.1137 no .
C6 H46 3.1682 no .
C7 H3 2.7416 no .
C7 H9 3.2619 no .
C7 H11 3.2611 no .
C7 H29 3.3656 no .
C8 H10 3.2619 no .
C8 H12 3.3091 no .
C8 H29 3.4735 no .
C9 H11 3.2480 no .
C9 H26 3.5806 no .
C10 H12 3.2249 no .
C11 H9 3.2450 no .
C12 H3 2.7778 no .
C12 H10 3.2189 no .
C22 H9 3.1909 no .
C22 H24 3.2565 no .
C22 H26 3.2115 no .
C22 H32 2.7036 no .
C22 H66 3.4398 no .
C23 H25 3.2124 no .
C23 H32 2.7704 no .
C24 H26 3.2655 no .
C24 H65 3.4698 no .
C25 H9 3.5083 no .
C25 H23 3.2136 no .
C25 H65 3.3985 no .
C25 H66 3.5862 no .
C26 H9 2.8234 no .
C26 H24 3.2737 no .
C26 H66 3.0915 no .
C27 H23 2.7441 no .
C27 H29 3.2654 no .
C27 H31 3.2685 no .
C28 H30 3.2812 no .
C28 H32 3.3046 no .
C29 H31 3.2703 no .
C30 H32 3.2507 no .
C31 H29 3.2658 no .
C32 H23 2.7726 no .
C32 H30 3.2470 no .
C42 H44 3.2487 no .
C42 H46 3.1718 no .
C42 H52 2.7186 no .
C42 H69 2.8670 no .
C43 H45 3.2311 no .
C43 H52 2.8082 no .
C43 H69 3.3744 no .
C44 H46 3.2192 no .
C45 H43 3.2267 no .
C45 H69 3.3918 no .
C46 H6 3.0953 no .
C46 H44 3.2293 no .
C46 H69 2.8434 no .
C47 H43 2.7514 no .
C47 H49 3.2657 no .
C47 H51 3.2714 no .
C47 H69 3.4797 no .
C48 H50 3.2676 no .
C48 H52 3.3031 no .
C48 H69 3.5828 no .
C49 H51 3.2716 no .
C49 H66 3.5810 no .
C50 H52 3.2378 no .
C51 H49 3.2648 no .
C52 H43 2.8222 no .
C52 H50 3.2339 no .
C62 H49 3.1849 no .
C62 H64 3.2531 no .
C62 H66 3.1734 no .
C62 H72 2.7283 no .
C63 H65 3.2319 no .
C63 H72 2.8057 no .
C64 H66 3.2067 no .
C65 H25 3.5170 no .
C65 H49 3.4590 no .
C65 H63 3.2284 no .
C66 H26 3.2478 no .
C66 H49 2.8191 no .
C66 H64 3.2149 no .
C67 H63 2.7554 no .
C67 H69 3.2681 no .
C67 H71 3.2620 no .
C68 H70 3.2927 no .
C68 H72 3.3072 no .
C69 H71 3.2788 no .
C70 H72 3.2509 no .
C71 H69 3.2761 no .
C72 H63 2.8104 no .
C72 H70 3.2486 no .
H3 H4 2.3519 no .
H3 H12 2.2360 no .
H4 H5 2.3372 no .
H5 H6 2.3234 no .
H6 H29 3.4762 no .
H6 H46 3.1377 no .
H9 H10 2.3225 no .
H9 H26 3.0261 no .
H10 H11 2.2944 no .
H11 H12 2.3175 no .
H23 H24 2.3114 no .
H23 H32 2.2336 no .
H24 H25 2.3380 no .
H25 H26 2.3468 no .
H25 H65 3.5739 no .
H26 H66 3.3531 no .
H29 H30 2.3448 no .
H30 H31 2.3060 no .
H31 H32 2.3498 no .
H43 H44 2.3092 no .
H43 H52 2.2949 no .
H44 H45 2.3430 no .
H45 H46 2.3267 no .
H46 H69 3.2123 no .
H49 H50 2.3139 no .
H49 H66 3.0431 no .
H50 H51 2.3312 no .
H51 H52 2.3352 no .
H63 H64 2.3045 no .
H63 H72 2.2777 no .
H64 H65 2.3487 no .
H65 H66 2.3044 no .
H69 H70 2.3624 no .
H70 H71 2.3379 no .
H71 H72 2.3020 no .
Cl1 H11 3.1112 no 1_655
Cl1 H12 3.2119 no 1_655
Cl1 H23 3.2120 no 3_746
Cl1 H32 3.2659 no 3_746
Cl2 H50 2.7631 no 1_455
Cl2 H63 2.7320 no 2_456
Cl2 H72 3.3762 no 2_456
C2 H50 3.4040 no 1_455
C2 H51 3.5863 no 1_455
C3 H51 3.4119 no 1_455
C4 H51 3.4887 no 1_455
C4 H70 3.3848 no 2_446
C7 H50 3.3717 no 1_455
C9 H4 3.5359 no 3_656
C9 H71 2.9549 no 2_456
C9 H72 3.3811 no 2_456
C10 H29 3.1538 no 3_656
C10 H65 3.3578 no 1_455
C10 H66 3.4224 no 1_455
C10 H71 3.2334 no 2_456
C11 H5 3.5707 no 3_656
C11 H66 2.9332 no 1_455
C22 H3 3.4932 no 3_656
C23 H12 3.2058 no 3_656
C24 H5 3.3617 no 1_565
C25 H44 3.5393 no 1_565
C26 H71 3.4552 no 2_456
C26 H72 3.4394 no 2_456
C27 H3 3.1020 no 3_656
C28 H4 3.4720 no 3_656
C29 H4 3.1319 no 3_656
C29 H10 3.0228 no 3_646
C29 H24 3.5119 no 3_746
C30 H4 3.1467 no 3_656
C30 H10 3.3066 no 3_646
C30 H24 3.0160 no 3_746
C30 H65 2.9739 no 3_746
C30 H70 3.1793 no 4_655
C30 H71 3.5369 no 4_655
C31 H3 3.2779 no 3_656
C31 H4 3.4942 no 3_656
C31 H24 2.8550 no 3_746
C31 H52 3.3135 no 3_756
C31 H70 3.5105 no 4_655
C32 H3 2.8529 no 3_656
C32 H6 3.5290 no 3_756
C32 H24 3.2404 no 3_746
C42 H31 2.9377 no 3_746
C43 H31 2.7971 no 3_746
C43 H64 3.4109 no 1_545
C44 H25 3.0944 no 1_545
C45 H51 3.2374 no 1_455
C46 H51 3.1928 no 1_455
C47 H31 3.1455 no 3_746
C47 H45 3.4095 no 2_546
C49 H44 3.4890 no 2_546
C50 H44 3.3189 no 2_546
C50 H46 3.5053 no 1_655
C50 H63 3.5767 no 2_556
C51 H44 3.5066 no 2_546
C51 H45 3.5640 no 1_655
C51 H46 3.2732 no 1_655
C51 H69 3.1649 no 2_546
C51 H70 3.3882 no 2_546
C52 H31 3.0060 no 3_746
C52 H69 2.8779 no 2_546
C52 H70 3.1273 no 2_546
C64 H43 3.3675 no 1_565
C65 H10 3.5594 no 1_655
C65 H30 3.0717 no 3_756
C66 H11 3.3703 no 1_655
C67 H64 3.5575 no 2_456
C68 H64 3.3477 no 2_456
C69 H45 2.9817 no 2_546
C69 H51 3.4750 no 2_446
C69 H52 2.7982 no 2_446
C69 H64 3.1593 no 2_456
C70 H30 3.0814 no 4_654
C70 H45 3.1590 no 2_546
C70 H51 3.5154 no 2_446
C70 H52 2.8568 no 2_446
C70 H64 3.2139 no 2_456
C71 H9 3.2375 no 2_556
C71 H26 3.4193 no 2_556
C71 H30 3.1295 no 4_654
C71 H64 3.4229 no 2_456
C71 H65 3.2800 no 2_456
C72 H26 3.0906 no 2_556
C72 H64 3.5689 no 2_456
H3 C22 3.4932 no 3_646
H3 C27 3.1020 no 3_646
H3 C31 3.2779 no 3_646
H3 C32 2.8529 no 3_646
H3 H23 3.5819 no 3_646
H3 H32 2.9865 no 3_646
H4 C9 3.5359 no 3_646
H4 C28 3.4720 no 3_646
H4 C29 3.1319 no 3_646
H4 C30 3.1467 no 3_646
H4 C31 3.4942 no 3_646
H4 H29 3.4334 no 3_646
H4 H30 3.4521 no 3_646
H4 H70 3.0013 no 2_446
H5 C11 3.5707 no 3_646
H5 C24 3.3617 no 1_545
H5 H11 3.5083 no 3_646
H5 H24 2.8469 no 1_545
H5 H25 3.4225 no 1_545
H6 C32 3.5290 no 3_746
H6 H23 3.4932 no 3_746
H6 H32 2.7706 no 3_746
H9 C71 3.2375 no 2_456
H9 H71 2.4080 no 2_456
H9 H72 3.2258 no 2_456
H10 C29 3.0228 no 3_656
H10 C30 3.3066 no 3_656
H10 C65 3.5594 no 1_455
H10 H29 2.2866 no 3_656
H10 H30 2.8611 no 3_656
H10 H65 2.8518 no 1_455
H10 H66 3.3963 no 1_455
H10 H71 2.9400 no 2_456
H11 Cl1 3.1112 no 1_455
H11 C66 3.3703 no 1_455
H11 H5 3.5083 no 3_656
H11 H66 2.5086 no 1_455
H12 Cl1 3.2119 no 1_455
H12 C23 3.2058 no 3_646
H12 H23 2.7843 no 3_646
H12 H32 3.2289 no 3_646
H23 Cl1 3.2120 no 3_756
H23 H3 3.5819 no 3_656
H23 H6 3.4932 no 3_756
H23 H12 2.7843 no 3_656
H24 C29 3.5119 no 3_756
H24 C30 3.0160 no 3_756
H24 C31 2.8550 no 3_756
H24 C32 3.2404 no 3_756
H24 H5 2.8469 no 1_565
H24 H30 3.3346 no 3_756
H24 H31 3.0687 no 3_756
H25 C44 3.0944 no 1_565
H25 H5 3.4225 no 1_565
H25 H44 2.6190 no 1_565
H25 H71 3.5493 no 2_456
H26 C71 3.4193 no 2_456
H26 C72 3.0906 no 2_456
H26 H63 3.5798 no 2_456
H26 H71 3.2891 no 2_456
H26 H72 2.7161 no 2_456
H29 C10 3.1538 no 3_646
H29 H4 3.4334 no 3_656
H29 H10 2.2866 no 3_646
H30 C65 3.0717 no 3_746
H30 C70 3.0814 no 4_655
H30 C71 3.1295 no 4_655
H30 H4 3.4521 no 3_656
H30 H10 2.8611 no 3_646
H30 H24 3.3346 no 3_746
H30 H64 3.4415 no 3_746
H30 H65 2.1704 no 3_746
H30 H70 2.7067 no 4_655
H30 H71 2.7919 no 4_655
H31 C42 2.9377 no 3_756
H31 C43 2.7971 no 3_756
H31 C47 3.1455 no 3_756
H31 C52 3.0060 no 3_756
H31 H24 3.0687 no 3_746
H31 H43 2.6792 no 3_756
H31 H52 2.6258 no 3_756
H31 H70 3.3458 no 4_655
H32 Cl1 3.2659 no 3_756
H32 H3 2.9865 no 3_656
H32 H6 2.7706 no 3_756
H32 H12 3.2289 no 3_656
H43 C64 3.3675 no 1_545
H43 H31 2.6792 no 3_746
H43 H46 3.5810 no 2_546
H43 H64 2.5871 no 1_545
H43 H69 3.4939 no 2_546
H44 C25 3.5393 no 1_545
H44 C49 3.4890 no 2_446
H44 C50 3.3189 no 2_446
H44 C51 3.5066 no 2_446
H44 H25 2.6190 no 1_545
H44 H50 3.5907 no 2_446
H44 H64 3.3599 no 1_545
H45 C47 3.4095 no 2_446
H45 C51 3.5640 no 1_455
H45 C69 2.9817 no 2_446
H45 C70 3.1590 no 2_446
H45 H51 2.6634 no 1_455
H45 H69 2.8634 no 2_446
H45 H70 3.1582 no 2_446
H46 C50 3.5053 no 1_455
H46 C51 3.2732 no 1_455
H46 H43 3.5810 no 2_446
H46 H50 2.9946 no 1_455
H46 H51 2.5394 no 1_455
H49 H63 3.5398 no 2_556
H49 H72 3.3647 no 2_556
H50 Cl2 2.7631 no 1_655
H50 C2 3.4040 no 1_655
H50 C7 3.3717 no 1_655
H50 H44 3.5907 no 2_546
H50 H46 2.9946 no 1_655
H50 H63 2.8807 no 2_556
H50 H72 3.5657 no 2_556
H51 C2 3.5863 no 1_655
H51 C3 3.4119 no 1_655
H51 C4 3.4887 no 1_655
H51 C45 3.2374 no 1_655
H51 C46 3.1928 no 1_655
H51 C69 3.4750 no 2_546
H51 C70 3.5154 no 2_546
H51 H45 2.6634 no 1_655
H51 H46 2.5394 no 1_655
H51 H69 2.8632 no 2_546
H51 H70 2.9488 no 2_546
H52 C31 3.3135 no 3_746
H52 C69 2.7982 no 2_546
H52 C70 2.8568 no 2_546
H52 H31 2.6258 no 3_746
H52 H69 2.2702 no 2_546
H52 H70 2.4047 no 2_546
H63 Cl2 2.7320 no 2_556
H63 C50 3.5767 no 2_456
H63 H26 3.5798 no 2_556
H63 H49 3.5398 no 2_456
H63 H50 2.8807 no 2_456
H64 C43 3.4109 no 1_565
H64 C67 3.5575 no 2_556
H64 C68 3.3477 no 2_556
H64 C69 3.1593 no 2_556
H64 C70 3.2139 no 2_556
H64 C71 3.4229 no 2_556
H64 C72 3.5689 no 2_556
H64 H30 3.4415 no 3_756
H64 H43 2.5871 no 1_565
H64 H44 3.3599 no 1_565
H64 H69 3.5348 no 2_556
H65 C10 3.3578 no 1_655
H65 C30 2.9739 no 3_756
H65 C71 3.2800 no 2_556
H65 H10 2.8518 no 1_655
H65 H30 2.1704 no 3_756
H65 H71 3.1903 no 2_556
H66 C10 3.4224 no 1_655
H66 C11 2.9332 no 1_655
H66 H10 3.3963 no 1_655
H66 H11 2.5086 no 1_655
H69 C51 3.1649 no 2_446
H69 C52 2.8779 no 2_446
H69 H43 3.4939 no 2_446
H69 H45 2.8634 no 2_546
H69 H51 2.8632 no 2_446
H69 H52 2.2702 no 2_446
H69 H64 3.5348 no 2_456
H70 C4 3.3848 no 2_546
H70 C30 3.1793 no 4_654
H70 C31 3.5105 no 4_654
H70 C51 3.3882 no 2_446
H70 C52 3.1273 no 2_446
H70 H4 3.0013 no 2_546
H70 H30 2.7067 no 4_654
H70 H31 3.3458 no 4_654
H70 H45 3.1582 no 2_546
H70 H51 2.9488 no 2_446
H70 H52 2.4047 no 2_446
H71 C9 2.9549 no 2_556
H71 C10 3.2334 no 2_556
H71 C26 3.4552 no 2_556
H71 C30 3.5369 no 4_654
H71 H9 2.4080 no 2_556
H71 H10 2.9400 no 2_556
H71 H25 3.5493 no 2_556
H71 H26 3.2891 no 2_556
H71 H30 2.7919 no 4_654
H71 H65 3.1903 no 2_456
H72 Cl2 3.3762 no 2_556
H72 C9 3.3811 no 2_556
H72 C26 3.4394 no 2_556
H72 H9 3.2258 no 2_556
H72 H26 2.7161 no 2_556
H72 H49 3.3647 no 2_456
H72 H50 3.5657 no 2_456

loop_
_geom_torsion_atom_site_label_1
_geom_torsion_atom_site_label_2
_geom_torsion_atom_site_label_3
_geom_torsion_atom_site_label_4
_geom_torsion
_geom_torsion_publ_flag
Cl1 Ir1 Cl2 Ir2 -3.07(5) no
Cl2 Ir1 Cl1 Ir2 3.07(5) no
Cl1 Ir1 N1 C2 179.4(3) no
Cl1 Ir1 N1 C6 1.5(4) no
N1 Ir1 Cl1 Ir2 94.06(14) no
Cl1 Ir1 N21 C22 -85.5(3) no
Cl1 Ir1 N21 C26 100.2(4) no
N21 Ir1 Cl1 Ir2 -90.30(18) no
Cl1 Ir1 C28 C27 83.7(4) no
Cl1 Ir1 C28 C29 -96.9(4) no
C28 Ir1 Cl1 Ir2 -170.50(17) no
Cl2 Ir1 N1 C2 -98.6(3) no
Cl2 Ir1 N1 C6 83.5(4) no
N1 Ir1 Cl2 Ir2 -95.74(15) no
Cl2 Ir1 N21 C22 -167.5(3) no
Cl2 Ir1 N21 C26 18.2(4) no
N21 Ir1 Cl2 Ir2 88.47(15) no
Cl2 Ir1 C8 C7 91.1(4) no
Cl2 Ir1 C8 C9 -91.2(5) no
C8 Ir1 Cl2 Ir2 -176.85(19) no
N1 Ir1 C8 C7 0.8(4) no
N1 Ir1 C8 C9 178.5(5) no
C8 Ir1 N1 C2 -1.5(3) no
C8 Ir1 N1 C6 -179.4(4) no
N1 Ir1 C28 C27 176.7(4) no
N1 Ir1 C28 C29 -3.9(5) no
C28 Ir1 N1 C2 87.0(4) no
C28 Ir1 N1 C6 -90.9(4) no
N21 Ir1 C8 C7 -174.8(4) no
N21 Ir1 C8 C9 2.9(5) no
C8 Ir1 N21 C22 94.8(4) no
C8 Ir1 N21 C26 -79.4(5) no
N21 Ir1 C28 C27 -8.0(4) no
N21 Ir1 C28 C29 171.4(5) no
C28 Ir1 N21 C22 6.3(4) no
C28 Ir1 N21 C26 -168.0(5) no
C8 Ir1 C28 C27 -102.4(4) no
C8 Ir1 C28 C29 77.0(5) no
C28 Ir1 C8 C7 -94.7(4) no
C28 Ir1 C8 C9 83.0(5) no
Cl1 Ir2 Cl2 Ir1 3.06(5) no
Cl2 Ir2 Cl1 Ir1 -3.06(5) no
Cl1 Ir2 N41 C42 -94.3(4) no
Cl1 Ir2 N41 C46 96.1(4) no
N41 Ir2 Cl1 Ir1 -97.24(15) no
Cl1 Ir2 N61 C62 -175.1(3) no
Cl1 Ir2 N61 C66 9.9(4) no
N61 Ir2 Cl1 Ir1 87.47(15) no
Cl1 Ir2 C48 C47 91.7(4) no
Cl1 Ir2 C48 C49 -85.5(5) no
C48 Ir2 Cl1 Ir1 -178.53(18) no
Cl2 Ir2 N41 C42 -176.2(3) no
Cl2 Ir2 N41 C46 14.2(4) no
N41 Ir2 Cl2 Ir1 95.01(15) no
Cl2 Ir2 N61 C62 -93.3(3) no
Cl2 Ir2 N61 C66 91.6(4) no
N61 Ir2 Cl2 Ir1 -91.45(16) no
Cl2 Ir2 C68 C67 85.2(4) no
Cl2 Ir2 C68 C69 -96.3(5) no
C68 Ir2 Cl2 Ir1 -172.10(17) no
N41 Ir2 C48 C47 -0.7(4) no
N41 Ir2 C48 C49 -178.0(6) no
C48 Ir2 N41 C42 -3.6(4) no
C48 Ir2 N41 C46 -173.3(5) no
N41 Ir2 C68 C67 -179.9(4) no
N41 Ir2 C68 C69 -1.5(5) no
C68 Ir2 N41 C42 86.6(4) no
C68 Ir2 N41 C46 -83.1(5) no
N61 Ir2 C48 C47 -173.6(4) no
N61 Ir2 C48 C49 9.2(6) no
C48 Ir2 N61 C62 93.5(4) no
C48 Ir2 N61 C66 -81.5(4) no
N61 Ir2 C68 C67 -4.8(4) no
N61 Ir2 C68 C69 173.7(5) no
C68 Ir2 N61 C62 3.6(4) no
C68 Ir2 N61 C66 -171.4(5) no
C48 Ir2 C68 C67 -98.7(4) no
C48 Ir2 C68 C69 79.8(5) no
C68 Ir2 C48 C47 -93.0(4) no
C68 Ir2 C48 C49 89.8(6) no
Ir1 N1 C2 C3 -178.0(4) no
Ir1 N1 C2 C7 1.8(6) no
Ir1 N1 C6 C5 177.4(4) no
C2 N1 C6 C5 -0.5(8) no
C6 N1 C2 C3 0.1(8) no
C6 N1 C2 C7 179.9(5) no
Ir1 N21 C22 C23 -179.1(4) no
Ir1 N21 C22 C27 -3.4(7) no
Ir1 N21 C26 C25 176.2(4) no
C22 N21 C26 C25 2.2(10) no
C26 N21 C22 C23 -4.5(9) no
C26 N21 C22 C27 171.2(6) no
Ir2 N41 C42 C43 -169.5(4) no
Ir2 N41 C42 C47 7.1(6) no
Ir2 N41 C46 C45 169.9(4) no
C42 N41 C46 C45 0.6(9) no
C46 N41 C42 C43 0.9(9) no
C46 N41 C42 C47 177.4(5) no
Ir2 N61 C62 C63 -177.2(4) no
Ir2 N61 C62 C67 -1.7(7) no
Ir2 N61 C66 C65 174.0(4) no
C62 N61 C66 C65 -0.9(9) no
C66 N61 C62 C63 -1.8(9) no
C66 N61 C62 C67 173.7(5) no
N1 C2 C3 C4 1.2(9) no
N1 C2 C7 C8 -1.1(7) no
N1 C2 C7 C12 180.0(5) no
C3 C2 C7 C8 178.7(6) no
C3 C2 C7 C12 -0.2(9) no
C7 C2 C3 C4 -178.6(5) no
C2 C3 C4 C5 -2.0(10) no
C3 C4 C5 C6 1.6(10) no
C4 C5 C6 N1 -0.3(10) no
C2 C7 C8 Ir1 -0.1(7) no
C2 C7 C8 C9 -178.1(5) no
C2 C7 C12 C11 178.3(5) no
C8 C7 C12 C11 -0.5(9) no
C12 C7 C8 Ir1 178.8(5) no
C12 C7 C8 C9 0.9(9) no
Ir1 C8 C9 C10 -178.3(4) no
C7 C8 C9 C10 -0.7(9) no
C8 C9 C10 C11 0.2(10) no
C9 C10 C11 C12 0.2(11) no
C10 C11 C12 C7 -0.0(10) no
N21 C22 C23 C24 3.3(10) no
N21 C22 C27 C28 -3.3(8) no
N21 C22 C27 C32 -176.5(5) no
C23 C22 C27 C28 172.1(6) no
C23 C22 C27 C32 -1.1(11) no
C27 C22 C23 C24 -171.8(6) no
C22 C23 C24 C25 0.3(12) no
C23 C24 C25 C26 -2.7(12) no
C24 C25 C26 N21 1.5(12) no
C22 C27 C28 Ir1 8.6(8) no
C22 C27 C28 C29 -170.8(5) no
C22 C27 C32 C31 171.5(6) no
C28 C27 C32 C31 -1.3(10) no
C32 C27 C28 Ir1 -178.0(6) no
C32 C27 C28 C29 2.5(9) no
Ir1 C28 C29 C30 178.9(4) no
C27 C28 C29 C30 -1.7(9) no
C28 C29 C30 C31 -0.2(11) no
C29 C30 C31 C32 1.4(12) no
C30 C31 C32 C27 -0.7(12) no
N41 C42 C43 C44 -1.8(9) no
N41 C42 C47 C48 -7.8(8) no
N41 C42 C47 C52 169.9(5) no
C43 C42 C47 C48 168.5(6) no
C43 C42 C47 C52 -13.8(10) no
C47 C42 C43 C44 -177.9(5) no
C42 C43 C44 C45 1.2(10) no
C43 C44 C45 C46 0.2(9) no
C44 C45 C46 N41 -1.2(10) no
C42 C47 C48 Ir2 4.7(8) no
C42 C47 C48 C49 -177.7(5) no
C42 C47 C52 C51 -179.5(6) no
C48 C47 C52 C51 -2.0(10) no
C52 C47 C48 Ir2 -173.1(5) no
C52 C47 C48 C49 4.5(9) no
Ir2 C48 C49 C50 173.2(4) no
C47 C48 C49 C50 -4.0(9) no
C48 C49 C50 C51 0.9(11) no
C49 C50 C51 C52 1.9(11) no
C50 C51 C52 C47 -1.3(10) no
N61 C62 C63 C64 2.9(10) no
N61 C62 C67 C68 -2.5(8) no
N61 C62 C67 C72 -177.4(5) no
C63 C62 C67 C68 172.7(6) no
C63 C62 C67 C72 -2.2(10) no
C67 C62 C63 C64 -172.1(6) no
C62 C63 C64 C65 -1.2(11) no
C63 C64 C65 C66 -1.4(11) no
C64 C65 C66 N61 2.5(11) no
C62 C67 C68 Ir2 5.4(7) no
C62 C67 C68 C69 -173.2(5) no
C62 C67 C72 C71 171.6(6) no
C68 C67 C72 C71 -3.1(9) no
C72 C67 C68 Ir2 -179.5(5) no
C72 C67 C68 C69 1.9(9) no
Ir2 C68 C69 C70 -178.4(4) no
C67 C68 C69 C70 0.1(9) no
C68 C69 C70 C71 -0.9(9) no
C69 C70 C71 C72 -0.2(10) no
C70 C71 C72 C67 2.2(10) no
